data_7218747
loop_
_publ_author_name
'Manas, Michael G.'
'Campos, Jes\'us'
'Sharninghausen, Liam S.'
'Lin, Elisa'
'Crabtree, Robert H.'

_publ_section_title
;
 Selective catalytic oxidation of sugar alcohols to lactic acid
;
_journal_issue 1
_journal_name_full 'Green Chem.'
_journal_page_first 594
_journal_paper_doi 10.1039/C4GC01694G
_journal_volume 17
_journal_year 2015
_chemical_formula_sum 'C24 H40 B F4 Ir N4 O2'
_chemical_formula_weight 695.61
_chemical_name_systematic
; 
 ? 
;
_space_group_IT_number 2
_symmetry_cell_setting triclinic
_symmetry_space_group_name_Hall '-P 1'
_symmetry_space_group_name_H-M 'P -1'
_atom_sites_solution_hydrogens geom
_atom_sites_solution_primary direct
_atom_sites_solution_secondary difmap
_audit_creation_method SHELXL-97
_cell_angle_alpha 109.125(8)
_cell_angle_beta 97.344(7)
_cell_angle_gamma 109.259(8)
_cell_formula_units_Z 2
_cell_length_a 10.1442(16)
_cell_length_b 11.7709(18)
_cell_length_c 15.044(2)
_cell_measurement_reflns_used 16343
_cell_measurement_temperature 223(2)
_cell_measurement_theta_max 27.5
_cell_measurement_theta_min 3.2
_cell_volume 1545.2(4)
_computing_cell_refinement 'CrystalClear-SM Expert 2.0 r12'
_computing_data_collection 'CrystalClear-SM Expert 2.0 r12'
_computing_data_reduction 'CrystalClear-SM Expert 2.0 r12'
_computing_publication_material 'SHELXL-97 (Sheldrick, 2008)'
_computing_structure_refinement 'SHELXL-97 (Sheldrick, 2008)'
_computing_structure_solution 'SHELXS-97 (Sheldrick, 2008)'
_diffrn_ambient_temperature 223(2)
_diffrn_detector_area_resol_mean 6.8
_diffrn_measured_fraction_theta_full 0.996
_diffrn_measured_fraction_theta_max 0.996
_diffrn_measurement_device_type 'Rigaku Mercury275R CCD'
_diffrn_measurement_method \w
_diffrn_radiation_monochromator graphite
_diffrn_radiation_source 'fine-focus sealed tube'
_diffrn_radiation_type MoK\a
_diffrn_radiation_wavelength 0.71073
_diffrn_reflns_av_R_equivalents 0.0586
_diffrn_reflns_av_sigmaI/netI 0.0522
_diffrn_reflns_limit_h_max 12
_diffrn_reflns_limit_h_min -12
_diffrn_reflns_limit_k_max 14
_diffrn_reflns_limit_k_min -14
_diffrn_reflns_limit_l_max 18
_diffrn_reflns_limit_l_min -18
_diffrn_reflns_number 19692
_diffrn_reflns_theta_full 25.25
_diffrn_reflns_theta_max 25.25
_diffrn_reflns_theta_min 3.20
_exptl_absorpt_coefficient_mu 4.369
_exptl_absorpt_correction_T_max 0.4753
_exptl_absorpt_correction_T_min 0.4753
_exptl_absorpt_correction_type multi-scan
_exptl_absorpt_process_details 'Jacobson, R. (1998) Private Communication'
_exptl_crystal_colour yellow
_exptl_crystal_density_diffrn 1.495
_exptl_crystal_density_method 'not measured'
_exptl_crystal_description Prism
_exptl_crystal_F_000 692
_exptl_crystal_recrystallization_method 'Dichloromethane/pentane slow diffusion'
_exptl_crystal_size_max 0.30
_exptl_crystal_size_mid 0.10
_exptl_crystal_size_min 0.10
_refine_diff_density_max 0.833
_refine_diff_density_min -0.452
_refine_diff_density_rms 0.087
_refine_ls_extinction_method none
_refine_ls_goodness_of_fit_ref 1.033
_refine_ls_hydrogen_treatment constr
_refine_ls_matrix_type full
_refine_ls_number_parameters 357
_refine_ls_number_reflns 5570
_refine_ls_number_restraints 31
_refine_ls_restrained_S_all 1.042
_refine_ls_R_factor_all 0.0775
_refine_ls_R_factor_gt 0.0502
_refine_ls_shift/su_max 0.002
_refine_ls_shift/su_mean 0.000
_refine_ls_structure_factor_coef Fsqd
_refine_ls_weighting_details 'calc w=1/[\s^2^(Fo^2^)+(0.0594P)^2^+0.6729P] where P=(Fo^2^+2Fc^2^)/3'
_refine_ls_weighting_scheme calc
_refine_ls_wR_factor_gt 0.1043
_refine_ls_wR_factor_ref 0.1168
_reflns_number_gt 4175
_reflns_number_total 5570
_reflns_threshold_expression >2sigma(I)
_cod_data_source_file c4gc01694g2.cif
_cod_data_source_block 328
_cod_depositor_comments
;
The following automatic conversions were performed:

'_symmetry_cell_setting' value 'Triclinic' changed to 'triclinic'
according to
/usr/data/users/saulius/crontab/automatic-downloads/rss-feeds/RSC/lib/dictionaries/cif_core.dic
dictionary named 'cif_core.dic' version 2.4.2 from 2011-04-26.

Automatic conversion script
Id: cif_fix_values 2827 2014-09-09 07:05:25Z andrius 

 Adding full bibliography for 7218747.cif.
;
_cod_database_code 7218747

loop_
_symmetry_equiv_pos_as_xyz
'x, y, z'
'-x, -y, -z'

loop_
_atom_site_label
_atom_site_type_symbol
_atom_site_fract_x
_atom_site_fract_y
_atom_site_fract_z
_atom_site_U_iso_or_equiv
_atom_site_adp_type
_atom_site_occupancy
_atom_site_symmetry_multiplicity
_atom_site_calc_flag
_atom_site_refinement_flags
_atom_site_disorder_assembly
_atom_site_disorder_group
Ir1 Ir 0.74495(3) 0.86391(3) 0.83860(2) 0.07111(15) Uani 1 1 d . . .
C1 C 0.8036(9) 0.7633(9) 0.7169(5) 0.073(2) Uani 1 1 d . . .
C2 C 0.9068(12) 0.7173(14) 0.5954(7) 0.107(3) Uani 1 1 d . . .
H2 H 0.9592 0.7280 0.5494 0.129 Uiso 1 1 calc R . .
C3 C 0.8442(12) 0.6075(13) 0.6057(7) 0.104(3) Uani 1 1 d . . .
H3 H 0.8436 0.5253 0.5692 0.125 Uiso 1 1 calc R . .
C4 C 0.9455(13) 0.9557(13) 0.6789(10) 0.144(4) Uani 1 1 d DU . .
H4A H 0.8851 0.9998 0.7074 0.173 Uiso 1 1 calc R . .
H4B H 0.9511 0.9642 0.6167 0.173 Uiso 1 1 calc R . .
C5 C 1.1055(16) 1.0202(16) 0.7522(13) 0.195(5) Uani 1 1 d DU . .
H5A H 1.0997 0.9944 0.8077 0.234 Uiso 1 1 calc R . .
H5B H 1.1682 0.9846 0.7181 0.234 Uiso 1 1 calc R . .
C6 C 1.172(2) 1.1630(17) 0.7889(16) 0.226(6) Uani 1 1 d DU . .
H6A H 1.1096 1.2005 0.8218 0.271 Uiso 1 1 calc R . .
H6B H 1.1852 1.1908 0.7348 0.271 Uiso 1 1 calc R . .
C7 C 1.313(2) 1.208(2) 0.8582(16) 0.268(9) Uani 1 1 d DU . .
H7A H 1.3415 1.1346 0.8494 0.402 Uiso 1 1 calc R . .
H7B H 1.3058 1.2434 0.9245 0.402 Uiso 1 1 calc R . .
H7C H 1.3857 1.2753 0.8464 0.402 Uiso 1 1 calc R . .
C8 C 0.6930(11) 0.5400(10) 0.7142(7) 0.103(3) Uani 1 1 d D . .
H8A H 0.6540 0.5823 0.7657 0.124 Uiso 1 1 calc R . .
H8B H 0.7545 0.5040 0.7414 0.124 Uiso 1 1 calc R . .
C9 C 0.5636(12) 0.4251(10) 0.6259(8) 0.110(3) Uani 1 1 d D . .
H9A H 0.5120 0.4631 0.5926 0.132 Uiso 1 1 calc R . .
H9B H 0.6036 0.3756 0.5790 0.132 Uiso 1 1 calc R . .
C10 C 0.4631(16) 0.3371(13) 0.6560(11) 0.151(5) Uani 1 1 d D . .
H10A H 0.4158 0.3847 0.6977 0.182 Uiso 1 1 calc R . .
H10B H 0.5162 0.3059 0.6950 0.182 Uiso 1 1 calc R . .
C11 C 0.3501(15) 0.2221(16) 0.5724(11) 0.168(6) Uani 1 1 d D . .
H11A H 0.3185 0.2505 0.5229 0.252 Uiso 1 1 calc R . .
H11B H 0.2682 0.1828 0.5949 0.252 Uiso 1 1 calc R . .
H11C H 0.3900 0.1582 0.5448 0.252 Uiso 1 1 calc R . .
C12 C 0.6175(9) 0.9125(9) 0.7494(6) 0.075(2) Uani 1 1 d . . .
C13 C 0.5391(14) 1.0191(14) 0.6715(8) 0.112(3) Uani 1 1 d . . .
H13 H 0.5350 1.0871 0.6530 0.134 Uiso 1 1 calc R . .
C14 C 0.4467(13) 0.8971(14) 0.6311(8) 0.113(4) Uani 1 1 d . . .
H14 H 0.3630 0.8620 0.5796 0.136 Uiso 1 1 calc R . .
C15 C 0.7640(12) 1.1540(10) 0.8137(8) 0.104(3) Uani 1 1 d . . .
H15A H 0.8210 1.1950 0.7763 0.125 Uiso 1 1 calc R . .
H15B H 0.8278 1.1357 0.8567 0.125 Uiso 1 1 calc R . .
C16 C 0.7040(14) 1.2488(11) 0.8757(9) 0.131(4) Uani 1 1 d . . .
H16A H 0.6314 1.2582 0.8323 0.157 Uiso 1 1 calc R . .
H16B H 0.6561 1.2113 0.9181 0.157 Uiso 1 1 calc R . .
C17 C 0.8166(18) 1.3765(13) 0.9350(11) 0.166(6) Uani 1 1 d . . .
H17A H 0.8673 1.4129 0.8931 0.199 Uiso 1 1 calc R . .
H17B H 0.8871 1.3679 0.9806 0.199 Uiso 1 1 calc R . .
C18 C 0.752(2) 1.4724(16) 0.9937(13) 0.223(9) Uani 1 1 d . . .
H18A H 0.6737 1.4720 0.9495 0.334 Uiso 1 1 calc R . .
H18B H 0.8275 1.5603 1.0250 0.334 Uiso 1 1 calc R . .
H18C H 0.7166 1.4443 1.0429 0.334 Uiso 1 1 calc R . .
C19 C 0.4163(9) 0.6899(10) 0.6552(7) 0.100(3) Uani 1 1 d . . .
H19A H 0.4810 0.6606 0.6873 0.120 Uiso 1 1 calc R . .
H19B H 0.3939 0.6410 0.5847 0.120 Uiso 1 1 calc R . .
C20 C 0.2748(14) 0.6550(14) 0.6867(11) 0.151(5) Uani 1 1 d . . .
H20A H 0.2065 0.6744 0.6479 0.181 Uiso 1 1 calc R . .
H20B H 0.2338 0.5602 0.6689 0.181 Uiso 1 1 calc R . .
C21 C 0.2799(15) 0.7137(15) 0.7812(11) 0.167(6) Uani 1 1 d . . .
H21A H 0.3185 0.8084 0.7986 0.201 Uiso 1 1 calc R . .
H21B H 0.3501 0.6962 0.8202 0.201 Uiso 1 1 calc R . .
C22 C 0.1437(15) 0.6774(19) 0.8121(12) 0.197(8) Uani 1 1 d . . .
H22A H 0.0754 0.7018 0.7793 0.295 Uiso 1 1 calc R . .
H22B H 0.1646 0.7232 0.8821 0.295 Uiso 1 1 calc R . .
H22C H 0.1023 0.5837 0.7949 0.295 Uiso 1 1 calc R . .
C23 C 0.8681(9) 0.8258(8) 0.9176(6) 0.080(2) Uani 1 1 d . . .
C24 C 0.6872(11) 0.9501(11) 0.9463(7) 0.098(3) Uani 1 1 d . . .
B1 B 0.1129(17) 0.7337(18) 0.3971(11) 0.106(4) Uani 1 1 d . . .
F1 F 0.140(4) 0.849(2) 0.450(2) 0.194(12) Uani 0.56(4) 1 d P A 1
F2 F -0.008(3) 0.685(3) 0.339(3) 0.243(16) Uani 0.56(4) 1 d P A 1
F3 F 0.220(5) 0.720(5) 0.356(4) 0.21(2) Uani 0.56(4) 1 d P A 1
F1B F 0.097(6) 0.654(3) 0.3037(16) 0.168(18) Uani 0.44(4) 1 d P A 2
F2B F 0.234(5) 0.853(4) 0.420(3) 0.20(2) Uani 0.44(4) 1 d P A 2
F3B F -0.003(6) 0.761(7) 0.397(4) 0.25(3) Uani 0.44(4) 1 d P A 2
F4 F 0.1234(9) 0.6740(8) 0.4586(5) 0.156(3) Uani 1 1 d . A .
N1 N 0.8827(8) 0.8149(9) 0.6633(5) 0.091(2) Uani 1 1 d . . .
N2 N 0.7790(7) 0.6364(8) 0.6813(5) 0.084(2) Uani 1 1 d . . .
N3 N 0.6447(9) 1.0309(9) 0.7465(6) 0.091(2) Uani 1 1 d . . .
N4 N 0.4937(8) 0.8295(9) 0.6773(5) 0.089(2) Uani 1 1 d . . .
O1 O 0.9439(8) 0.8030(8) 0.9654(5) 0.119(2) Uani 1 1 d . . .
O2 O 0.6519(10) 0.9985(10) 1.0099(6) 0.149(3) Uani 1 1 d . . .

loop_
_atom_site_aniso_label
_atom_site_aniso_U_11
_atom_site_aniso_U_22
_atom_site_aniso_U_33
_atom_site_aniso_U_23
_atom_site_aniso_U_13
_atom_site_aniso_U_12
Ir1 0.0685(2) 0.0844(2) 0.0621(2) 0.02613(16) 0.01680(14) 0.03527(17)
C1 0.075(5) 0.100(7) 0.053(4) 0.024(4) 0.017(4) 0.050(5)
C2 0.106(8) 0.158(11) 0.088(7) 0.052(7) 0.045(6) 0.078(8)
C3 0.114(8) 0.122(9) 0.080(7) 0.021(6) 0.025(6) 0.070(7)
C4 0.147(8) 0.149(9) 0.204(11) 0.109(9) 0.101(8) 0.080(7)
C5 0.172(9) 0.176(9) 0.249(12) 0.099(10) 0.071(9) 0.060(9)
C6 0.185(10) 0.206(10) 0.265(13) 0.097(11) 0.058(10) 0.047(10)
C7 0.179(13) 0.295(17) 0.261(18) 0.094(15) 0.041(12) 0.032(13)
C8 0.120(8) 0.104(7) 0.091(7) 0.034(6) 0.028(6) 0.055(7)
C9 0.136(9) 0.104(8) 0.102(8) 0.045(6) 0.021(7) 0.061(7)
C10 0.174(13) 0.120(10) 0.178(14) 0.073(10) 0.059(12) 0.061(10)
C11 0.133(11) 0.172(14) 0.163(13) 0.069(11) 0.006(10) 0.026(10)
C12 0.073(5) 0.091(6) 0.070(5) 0.028(4) 0.025(4) 0.045(5)
C13 0.138(10) 0.146(11) 0.098(8) 0.061(8) 0.036(7) 0.098(9)
C14 0.106(8) 0.152(11) 0.079(7) 0.030(7) 0.004(6) 0.070(8)
C15 0.118(8) 0.101(7) 0.113(8) 0.055(6) 0.037(7) 0.051(7)
C16 0.150(10) 0.100(8) 0.124(9) 0.019(7) 0.004(8) 0.063(8)
C17 0.227(17) 0.119(10) 0.142(12) 0.043(9) 0.035(11) 0.069(11)
C18 0.33(3) 0.155(14) 0.187(17) 0.025(12) 0.043(17) 0.151(17)
C19 0.079(6) 0.106(8) 0.096(7) 0.015(6) 0.014(5) 0.042(6)
C20 0.137(11) 0.167(13) 0.150(13) 0.050(11) 0.057(10) 0.067(10)
C21 0.143(11) 0.164(13) 0.145(13) 0.000(10) 0.055(10) 0.056(10)
C22 0.121(11) 0.30(2) 0.179(15) 0.113(15) 0.076(11) 0.071(13)
C23 0.086(6) 0.084(6) 0.070(5) 0.024(4) 0.015(4) 0.042(5)
C24 0.109(7) 0.119(8) 0.071(6) 0.026(5) 0.027(5) 0.058(6)
B1 0.107(11) 0.129(12) 0.100(10) 0.057(9) 0.031(8) 0.055(10)
F1 0.20(3) 0.100(14) 0.28(3) 0.055(14) 0.06(2) 0.077(16)
F2 0.16(2) 0.23(2) 0.25(3) 0.00(2) -0.065(19) 0.110(16)
F3 0.25(3) 0.29(5) 0.29(4) 0.22(4) 0.21(3) 0.20(3)
F1B 0.28(5) 0.146(17) 0.099(14) 0.050(12) 0.076(18) 0.10(2)
F2B 0.18(3) 0.21(3) 0.20(3) 0.12(3) 0.01(2) 0.02(2)
F3B 0.27(4) 0.47(7) 0.31(5) 0.29(5) 0.20(4) 0.32(6)
F4 0.223(8) 0.196(7) 0.142(6) 0.108(6) 0.088(6) 0.140(7)
N1 0.089(5) 0.128(7) 0.077(5) 0.039(5) 0.033(4) 0.065(5)
N2 0.087(5) 0.101(6) 0.072(5) 0.030(4) 0.022(4) 0.051(4)
N3 0.099(5) 0.105(6) 0.091(5) 0.047(5) 0.026(4) 0.057(5)
N4 0.087(5) 0.129(7) 0.065(4) 0.032(4) 0.019(4) 0.066(5)
O1 0.128(6) 0.151(7) 0.097(5) 0.054(5) 0.010(4) 0.080(5)
O2 0.173(8) 0.200(9) 0.090(5) 0.030(6) 0.044(5) 0.117(7)

loop_
_atom_type_symbol
_atom_type_description
_atom_type_scat_dispersion_real
_atom_type_scat_dispersion_imag
_atom_type_scat_source
C C 0.0033 0.0016 'International Tables Vol C Tables 4.2.6.8 and 6.1.1.4'
H H 0.0000 0.0000 'International Tables Vol C Tables 4.2.6.8 and 6.1.1.4'
B B 0.0013 0.0007 'International Tables Vol C Tables 4.2.6.8 and 6.1.1.4'
N N 0.0061 0.0033 'International Tables Vol C Tables 4.2.6.8 and 6.1.1.4'
O O 0.0106 0.0060 'International Tables Vol C Tables 4.2.6.8 and 6.1.1.4'
F F 0.0171 0.0103 'International Tables Vol C Tables 4.2.6.8 and 6.1.1.4'
Ir Ir -1.4442 7.9887 'International Tables Vol C Tables 4.2.6.8 and 6.1.1.4'

loop_
_geom_angle_atom_site_label_1
_geom_angle_atom_site_label_2
_geom_angle_atom_site_label_3
_geom_angle
C23 Ir1 C24 91.5(4)
C23 Ir1 C12 177.0(4)
C24 Ir1 C12 89.8(4)
C23 Ir1 C1 89.0(3)
C24 Ir1 C1 178.4(4)
C12 Ir1 C1 89.8(3)
N2 C1 N1 105.7(7)
N2 C1 Ir1 126.7(7)
N1 C1 Ir1 127.4(7)
C3 C2 N1 108.5(9)
C3 C2 H2 125.7
N1 C2 H2 125.7
C2 C3 N2 106.4(9)
C2 C3 H3 126.8
N2 C3 H3 126.8
N1 C4 C5 107.1(10)
N1 C4 H4A 110.3
C5 C4 H4A 110.3
N1 C4 H4B 110.3
C5 C4 H4B 110.3
H4A C4 H4B 108.5
C6 C5 C4 113.9(15)
C6 C5 H5A 108.8
C4 C5 H5A 108.8
C6 C5 H5B 108.8
C4 C5 H5B 108.8
H5A C5 H5B 107.7
C5 C6 C7 107.7(17)
C5 C6 H6A 110.2
C7 C6 H6A 110.2
C5 C6 H6B 110.2
C7 C6 H6B 110.2
H6A C6 H6B 108.5
C6 C7 H7A 109.5
C6 C7 H7B 109.5
H7A C7 H7B 109.5
C6 C7 H7C 109.5
H7A C7 H7C 109.5
H7B C7 H7C 109.5
N2 C8 C9 110.3(8)
N2 C8 H8A 109.6
C9 C8 H8A 109.6
N2 C8 H8B 109.6
C9 C8 H8B 109.6
H8A C8 H8B 108.1
C10 C9 C8 113.0(10)
C10 C9 H9A 109.0
C8 C9 H9A 109.0
C10 C9 H9B 109.0
C8 C9 H9B 109.0
H9A C9 H9B 107.8
C9 C10 C11 112.9(13)
C9 C10 H10A 109.0
C11 C10 H10A 109.0
C9 C10 H10B 109.0
C11 C10 H10B 109.0
H10A C10 H10B 107.8
C10 C11 H11A 109.5
C10 C11 H11B 109.5
H11A C11 H11B 109.5
C10 C11 H11C 109.5
H11A C11 H11C 109.5
H11B C11 H11C 109.5
N3 C12 N4 105.2(7)
N3 C12 Ir1 127.4(6)
N4 C12 Ir1 127.3(7)
C14 C13 N3 108.0(10)
C14 C13 H13 126.0
N3 C13 H13 126.0
C13 C14 N4 107.6(10)
C13 C14 H14 126.2
N4 C14 H14 126.2
N3 C15 C16 110.4(9)
N3 C15 H15A 109.6
C16 C15 H15A 109.6
N3 C15 H15B 109.6
C16 C15 H15B 109.6
H15A C15 H15B 108.1
C17 C16 C15 112.2(12)
C17 C16 H16A 109.2
C15 C16 H16A 109.2
C17 C16 H16B 109.2
C15 C16 H16B 109.2
H16A C16 H16B 107.9
C16 C17 C18 111.2(14)
C16 C17 H17A 109.4
C18 C17 H17A 109.4
C16 C17 H17B 109.4
C18 C17 H17B 109.4
H17A C17 H17B 108.0
C17 C18 H18A 109.5
C17 C18 H18B 109.5
H18A C18 H18B 109.5
C17 C18 H18C 109.5
H18A C18 H18C 109.5
H18B C18 H18C 109.5
N4 C19 C20 115.1(9)
N4 C19 H19A 108.5
C20 C19 H19A 108.5
N4 C19 H19B 108.5
C20 C19 H19B 108.5
H19A C19 H19B 107.5
C21 C20 C19 118.6(12)
C21 C20 H20A 107.7
C19 C20 H20A 107.7
C21 C20 H20B 107.7
C19 C20 H20B 107.7
H20A C20 H20B 107.1
C20 C21 C22 118.5(13)
C20 C21 H21A 107.7
C22 C21 H21A 107.7
C20 C21 H21B 107.7
C22 C21 H21B 107.7
H21A C21 H21B 107.1
C21 C22 H22A 109.5
C21 C22 H22B 109.5
H22A C22 H22B 109.5
C21 C22 H22C 109.5
H22A C22 H22C 109.5
H22B C22 H22C 109.5
O1 C23 Ir1 179.5(9)
O2 C24 Ir1 178.5(11)
F2 B1 F1 110(2)
F2 B1 F3B 47(2)
F1 B1 F3B 67(3)
F2 B1 F3 115(3)
F1 B1 F3 113(2)
F3B B1 F3 150(2)
F2 B1 F4 114(2)
F1 B1 F4 105.2(18)
F3B B1 F4 109.5(17)
F3 B1 F4 99.3(15)
F2 B1 F1B 62(2)
F1 B1 F1B 143(2)
F3B B1 F1B 107(3)
F3 B1 F1B 53.8(16)
F4 B1 F1B 111.4(17)
F2 B1 F2B 131(3)
F1 B1 F2B 48.3(19)
F3B B1 F2B 107(3)
F3 B1 F2B 65(2)
F4 B1 F2B 114.5(16)
F1B B1 F2B 107(2)
C1 N1 C2 109.0(9)
C1 N1 C4 126.4(8)
C2 N1 C4 124.4(10)
C1 N2 C3 110.3(9)
C1 N2 C8 125.3(8)
C3 N2 C8 124.3(9)
C12 N3 C13 109.1(9)
C12 N3 C15 125.7(8)
C13 N3 C15 125.2(10)
C12 N4 C14 109.9(9)
C12 N4 C19 125.7(8)
C14 N4 C19 124.3(9)

loop_
_geom_bond_atom_site_label_1
_geom_bond_atom_site_label_2
_geom_bond_distance
Ir1 C23 1.874(9)
Ir1 C24 1.885(10)
Ir1 C12 2.084(8)
Ir1 C1 2.105(8)
C1 N2 1.333(10)
C1 N1 1.351(11)
C2 C3 1.309(14)
C2 N1 1.380(13)
C2 H2 0.9400
C3 N2 1.391(11)
C3 H3 0.9400
C4 N1 1.489(14)
C4 C5 1.614(14)
C4 H4A 0.9800
C4 H4B 0.9800
C5 C6 1.461(15)
C5 H5A 0.9800
C5 H5B 0.9800
C6 C7 1.478(15)
C6 H6A 0.9800
C6 H6B 0.9800
C7 H7A 0.9700
C7 H7B 0.9700
C7 H7C 0.9700
C8 N2 1.456(11)
C8 C9 1.588(13)
C8 H8A 0.9800
C8 H8B 0.9800
C9 C10 1.430(15)
C9 H9A 0.9800
C9 H9B 0.9800
C10 C11 1.490(17)
C10 H10A 0.9800
C10 H10B 0.9800
C11 H11A 0.9700
C11 H11B 0.9700
C11 H11C 0.9700
C12 N3 1.345(11)
C12 N4 1.362(11)
C13 C14 1.306(16)
C13 N3 1.389(13)
C13 H13 0.9400
C14 N4 1.367(13)
C14 H14 0.9400
C15 N3 1.469(13)
C15 C16 1.548(14)
C15 H15A 0.9800
C15 H15B 0.9800
C16 C17 1.445(16)
C16 H16A 0.9800
C16 H16B 0.9800
C17 C18 1.567(19)
C17 H17A 0.9800
C17 H17B 0.9800
C18 H18A 0.9700
C18 H18B 0.9700
C18 H18C 0.9700
C19 N4 1.467(12)
C19 C20 1.539(13)
C19 H19A 0.9800
C19 H19B 0.9800
C20 C21 1.347(15)
C20 H20A 0.9800
C20 H20B 0.9800
C21 C22 1.487(16)
C21 H21A 0.9800
C21 H21B 0.9800
C22 H22A 0.9700
C22 H22B 0.9700
C22 H22C 0.9700
C23 O1 1.141(10)
C24 O2 1.111(10)
B1 F2 1.23(2)
B1 F1 1.24(2)
B1 F3B 1.32(3)
B1 F3 1.34(2)
B1 F4 1.346(14)
B1 F1B 1.36(3)
B1 F2B 1.43(3)

loop_
_geom_torsion_atom_site_label_1
_geom_torsion_atom_site_label_2
_geom_torsion_atom_site_label_3
_geom_torsion_atom_site_label_4
_geom_torsion
C23 Ir1 C1 N2 63.3(7)
C24 Ir1 C1 N2 -46(14)
C12 Ir1 C1 N2 -119.5(7)
C23 Ir1 C1 N1 -111.4(7)
C24 Ir1 C1 N1 140(13)
C12 Ir1 C1 N1 65.9(7)
N1 C2 C3 N2 0.3(11)
N1 C4 C5 C6 -169.5(15)
C4 C5 C6 C7 177.2(15)
N2 C8 C9 C10 -171.6(10)
C8 C9 C10 C11 -174.3(11)
C23 Ir1 C12 N3 -42(7)
C24 Ir1 C12 N3 73.6(8)
C1 Ir1 C12 N3 -107.9(7)
C23 Ir1 C12 N4 134(6)
C24 Ir1 C12 N4 -111.0(7)
C1 Ir1 C12 N4 67.5(7)
N3 C13 C14 N4 -1.7(13)
N3 C15 C16 C17 -173.5(10)
C15 C16 C17 C18 177.6(12)
N4 C19 C20 C21 -57.0(17)
C19 C20 C21 C22 -178.5(14)
C24 Ir1 C23 O1 -127(100)
C12 Ir1 C23 O1 -12(100)
C1 Ir1 C23 O1 55(100)
C23 Ir1 C24 O2 -65(37)
C12 Ir1 C24 O2 118(37)
C1 Ir1 C24 O2 44(45)
N2 C1 N1 C2 -0.6(9)
Ir1 C1 N1 C2 175.0(6)
N2 C1 N1 C4 -175.9(9)
Ir1 C1 N1 C4 -0.3(13)
C3 C2 N1 C1 0.2(11)
C3 C2 N1 C4 175.6(10)
C5 C4 N1 C1 90.1(12)
C5 C4 N1 C2 -84.5(13)
N1 C1 N2 C3 0.8(9)
Ir1 C1 N2 C3 -174.8(6)
N1 C1 N2 C8 -177.6(8)
Ir1 C1 N2 C8 6.8(11)
C2 C3 N2 C1 -0.7(11)
C2 C3 N2 C8 177.7(9)
C9 C8 N2 C1 122.0(9)
C9 C8 N2 C3 -56.2(12)
N4 C12 N3 C13 -1.2(10)
Ir1 C12 N3 C13 175.0(6)
N4 C12 N3 C15 177.1(8)
Ir1 C12 N3 C15 -6.7(13)
C14 C13 N3 C12 1.9(12)
C14 C13 N3 C15 -176.4(10)
C16 C15 N3 C12 -114.4(10)
C16 C15 N3 C13 63.5(13)
N3 C12 N4 C14 0.1(10)
Ir1 C12 N4 C14 -176.1(6)
N3 C12 N4 C19 -176.5(8)
Ir1 C12 N4 C19 7.3(12)
C13 C14 N4 C12 1.0(12)
C13 C14 N4 C19 177.7(9)
C20 C19 N4 C12 105.8(11)
C20 C19 N4 C14 -70.4(13)
